data_1535227
loop_
_publ_author_name
'Betz, T.'
'Hoppe, R.'

_publ_section_title
;
 Zur Kenntnis von Li Re O4
;
_journal_name_full 'Zeitschrift fuer Anorganische und Allgemeine Chemie'
_journal_page_first 23
_journal_page_last 30
_journal_volume 500
_journal_year 1983
_chemical_formula_sum 'Li O4 Re'
_chemical_name_systematic 'Li Re O4'
_space_group_IT_number 2
_symmetry_space_group_name_Hall '-P 1'
_symmetry_space_group_name_H-M 'P -1'
_cell_angle_alpha 101.53
_cell_angle_beta 106.55
_cell_angle_gamma 97.22
_cell_formula_units_Z 6
_cell_length_a 9.652
_cell_length_b 8.455
_cell_length_c 6.928
_cell_volume 520.885
_citation_journal_id_ASTM ZAACAB
_cod_data_source_file Betz_ZAACAB_1983_204.cif
_cod_data_source_block Li1O4Re1
_cod_original_cell_volume 520.8846
_cod_original_formula_sum 'Li1 O4 Re1'
_cod_database_code 1535227

loop_
_symmetry_equiv_pos_as_xyz
x,y,z
-x,-y,-z

loop_
_atom_site_label
_atom_site_type_symbol
_atom_site_fract_x
_atom_site_fract_y
_atom_site_fract_z
_atom_site_occupancy
_atom_site_U_iso_or_equiv
O10 O-2 0.5737 0.4076 0.8366 1 0.0
O5 O-2 0.5728 0.0619 0.7466 1 0.0
O9 O-2 0.7507 0.0272 0.3448 1 0.0
O12 O-2 0.3507 0.2263 0.4316 1 0.0
Li3 Li+1 0.4111 0.187 0.7452 1 0.0
O6 O-2 0.7411 0.624 0.2184 1 0.0
O7 O-2 0.1556 0.0218 0.0496 1 0.0
O4 O-2 0.8518 0.3604 0.0424 1 0.0
O11 O-2 0.9868 0.7656 0.6296 1 0.0
Re3 Re+7 0.1229 0.7955 0.522 1 0.0
Re1 Re+7 0.3429 0.0963 0.2044 1 0.0
Li1 Li+1 0.2209 0.393 0.4663 1 0.0
O2 O-2 0.8227 0.6267 0.8625 1 0.0
O3 O-2 0.0449 0.8036 0.2711 1 0.0
O1 O-2 0.4315 0.1998 0.0693 1 0.0
Re2 Re+7 0.2553 0.4955 0.0056 1 0.0
O8 O-2 0.7903 0.3711 0.4817 1 0.0
Li2 Li+1 0.0077 0.8092 0.9544 1 0.0
